data_2106933
loop_
_publ_author_name
'Donaldson, J.D.'
'Donoghue, M.T.'
'Smith, C.'

_publ_section_title
;
 The crystal structure of disodium bisoxalatostannate(II), Na2 Sn (C2 O4)2
;
_journal_name_full 'Acta Crystallographica B (24,1968-38,1982)'
_journal_page_first 2098
_journal_page_last 2101
_journal_volume 32
_journal_year 1976
_chemical_formula_sum 'C4 Na2 O8 Sn'
_chemical_name_systematic 'Na2 (Sn (C2 O4)2)'
_space_group_IT_number 15
_symmetry_space_group_name_Hall '-C 2yc'
_symmetry_space_group_name_H-M 'C 1 2/c 1'
_cell_angle_alpha 90
_cell_angle_beta 108.5
_cell_angle_gamma 90
_cell_formula_units_Z 4
_cell_length_a 10.422
_cell_length_b 5.676
_cell_length_c 13.618
_cell_volume 763.947
_citation_journal_id_ASTM ACBCAR
_cod_data_source_file Donaldson_ACBCAR_1976_724.cif
_cod_data_source_block C4Na2O8Sn1
_cod_original_cell_volume 763.9473
_cod_original_formula_sum 'C4 Na2 O8 Sn1'
_cod_database_code 2106933

loop_
_symmetry_equiv_pos_as_xyz
x,y,z
-x,y,-z+1/2
-x,-y,-z
x,-y,z-1/2
x+1/2,y+1/2,z
-x+1/2,y+1/2,-z+1/2
-x+1/2,-y+1/2,-z
x+1/2,-y+1/2,z-1/2

loop_
_atom_site_label
_atom_site_type_symbol
_atom_site_fract_x
_atom_site_fract_y
_atom_site_fract_z
_atom_site_occupancy
_atom_site_U_iso_or_equiv
Na1 Na+1 0.3103 0.4898 0.4478 1 0.0
O3 O-2 0.4869 0.277 0.0585 1 0.0
C2 C+3 0.4896 0.0888 0.3899 1 0.0
O2 O-2 0.1762 0.2958 0.1881 1 0.0
O1 O-2 0.2636 0.0843 0.4016 1 0.0
C1 C+3 0.1542 0.4869 0.1341 1 0.0
O4 O-2 0.0734 0.4787 0.3576 1 0.0
Sn1 Sn+2 0 0.1725 0.25 1 0.0
